data_7218262
loop_
_publ_author_name
'Nagaraju, Anugula'
'Ramulu, B. Janaki'
'Shukla, Gaurav'
'Srivastava, Abhijeet'
'Verma, Girijesh Kumar'
'Raghuvanshi, Keshav'
'Singh, Maya Shankar'

_publ_section_title
;
 Catalyst-free one-pot four-component domino reactions in water--PEG-400:
 highly efficient and convergent approach to thiazoloquinoline scaffolds
;
_journal_issue 2
_journal_name_full 'Green Chem.'
_journal_page_first 950
_journal_paper_doi 10.1039/C4GC01431F
_journal_volume 17
_journal_year 2015
_chemical_formula_moiety 'C25 H25 N O4 S'
_chemical_formula_sum 'C25 H25 N O4 S'
_chemical_formula_weight 435.52
_chemical_name_systematic
;
 ?
;
_space_group_IT_number 14
_symmetry_cell_setting monoclinic
_symmetry_space_group_name_Hall '-P 2ybc'
_symmetry_space_group_name_H-M 'P 1 21/c 1'
_atom_sites_solution_hydrogens geom
_atom_sites_solution_primary direct
_atom_sites_solution_secondary difmap
_audit_creation_method SHELXL-97
_cell_angle_alpha 90.00
_cell_angle_beta 102.781(5)
_cell_angle_gamma 90.00
_cell_formula_units_Z 4
_cell_length_a 12.2796(6)
_cell_length_b 11.7459(4)
_cell_length_c 15.8080(9)
_cell_measurement_reflns_used 1711
_cell_measurement_temperature 293(2)
_cell_measurement_theta_max 29.1218
_cell_measurement_theta_min 3.2946
_cell_volume 2223.57(19)
_computing_structure_refinement 'SHELXL-97 (Sheldrick, 2008)'
_diffrn_ambient_temperature 293(2)
_diffrn_detector_area_resol_mean 16.0938
_diffrn_measured_fraction_theta_full 0.998
_diffrn_measured_fraction_theta_max 0.844
_diffrn_measurement_device_type 'Xcalibur, Eos'
_diffrn_radiation_monochromator graphite
_diffrn_radiation_source 'fine-focus sealed tube'
_diffrn_radiation_type MoK\a
_diffrn_radiation_wavelength 0.71073
_diffrn_reflns_av_R_equivalents 0.0324
_diffrn_reflns_av_sigmaI/netI 0.0682
_diffrn_reflns_limit_h_max 15
_diffrn_reflns_limit_h_min -16
_diffrn_reflns_limit_k_max 15
_diffrn_reflns_limit_k_min -13
_diffrn_reflns_limit_l_max 21
_diffrn_reflns_limit_l_min -7
_diffrn_reflns_number 9721
_diffrn_reflns_theta_full 25.00
_diffrn_reflns_theta_max 29.19
_diffrn_reflns_theta_min 3.30
_exptl_absorpt_coefficient_mu 0.177
_exptl_absorpt_correction_T_max 1.00000
_exptl_absorpt_correction_T_min 0.93855
_exptl_absorpt_correction_type multi-scan
_exptl_absorpt_process_details
;
CrysAlisPro, Agilent Technologies,
Version 1.171.35.21 (release 20-01-2012 CrysAlis171 .NET)
(compiled Jan 23 2012,18:06:46)
Empirical absorption correction using spherical harmonics,
 implemented in SCALE3 ABSPACK scaling algorithm.
;
_exptl_crystal_colour red
_exptl_crystal_density_diffrn 1.301
_exptl_crystal_density_method 'not measured'
_exptl_crystal_F_000 920
_exptl_crystal_size_max 0.4
_exptl_crystal_size_mid 0.3
_exptl_crystal_size_min 0.2
_refine_diff_density_max 0.174
_refine_diff_density_min -0.242
_refine_diff_density_rms 0.040
_refine_ls_extinction_method none
_refine_ls_goodness_of_fit_ref 1.023
_refine_ls_hydrogen_treatment mixed
_refine_ls_matrix_type full
_refine_ls_number_parameters 280
_refine_ls_number_reflns 5074
_refine_ls_number_restraints 0
_refine_ls_restrained_S_all 1.023
_refine_ls_R_factor_all 0.1229
_refine_ls_R_factor_gt 0.0597
_refine_ls_shift/su_max 0.001
_refine_ls_shift/su_mean 0.000
_refine_ls_structure_factor_coef Fsqd
_refine_ls_weighting_details 'calc w=1/[\s^2^(Fo^2^)+(0.0448P)^2^+0.0000P] where P=(Fo^2^+2Fc^2^)/3'
_refine_ls_weighting_scheme calc
_refine_ls_wR_factor_gt 0.1079
_refine_ls_wR_factor_ref 0.1339
_reflns_number_gt 2710
_reflns_number_total 5074
_reflns_threshold_expression >2\s(I)
_cod_data_source_file c4gc01431f2.cif
_cod_data_source_block fb4-ome
_cod_depositor_comments 'Adding full bibliography for 7218262--7218264.cif.'
_cod_original_cell_volume 2223.57(18)
_cod_database_code 7218262

loop_
_symmetry_equiv_pos_as_xyz
'x, y, z'
'-x, y+1/2, -z+1/2'
'-x, -y, -z'
'x, -y-1/2, z-1/2'

loop_
_atom_site_label
_atom_site_type_symbol
_atom_site_fract_x
_atom_site_fract_y
_atom_site_fract_z
_atom_site_U_iso_or_equiv
_atom_site_adp_type
_atom_site_occupancy
_atom_site_symmetry_multiplicity
_atom_site_calc_flag
_atom_site_refinement_flags
S1 S 0.11355(7) -0.26218(5) 1.01593(5) 0.0680(3) Uani 1 1 d .
O3 O 0.01017(13) 0.22625(12) 0.79316(11) 0.0569(5) Uani 1 1 d .
O4 O 0.39745(14) 0.01584(14) 0.63752(13) 0.0699(5) Uani 1 1 d .
N1 N -0.01852(16) -0.14593(14) 0.89723(13) 0.0475(5) Uani 1 1 d .
O1 O 0.30216(16) 0.15172(16) 1.02076(12) 0.0742(6) Uani 1 1 d .
O2 O 0.29514(17) -0.14521(16) 1.05492(14) 0.0905(7) Uani 1 1 d .
C13 C 0.19867(18) 0.03753(17) 0.81983(15) 0.0419(6) Uani 1 1 d .
C008 C -0.0449(2) 0.13850(18) 0.79344(15) 0.0453(6) Uani 1 1 d .
C17 C 0.18995(19) -0.05484(18) 0.76478(16) 0.0510(6) Uani 1 1 d .
H17 H 0.1387 -0.1118 0.7688 0.061 Uiso 1 1 calc R
C14 C 0.27508(19) 0.12122(18) 0.81070(17) 0.0507(6) Uani 1 1 d .
H14 H 0.2830 0.1850 0.8464 0.061 Uiso 1 1 calc R
C9 C 0.00382(18) 0.03870(17) 0.84186(14) 0.0412(5) Uani 1 1 d .
C19 C -0.17492(19) -0.06888(19) 0.78878(16) 0.0515(6) Uani 1 1 d .
H19A H -0.2280 -0.0584 0.8254 0.062 Uiso 1 1 calc R
H19B H -0.1836 -0.1459 0.7662 0.062 Uiso 1 1 calc R
C013 C 0.32997(19) 0.0184(2) 0.69622(17) 0.0502(6) Uani 1 1 d .
C014 C -0.2033(2) 0.01458(19) 0.71268(17) 0.0514(6) Uani 1 1 d .
C6 C 0.1559(2) -0.05022(19) 0.95439(15) 0.0464(6) Uani 1 1 d .
C10 C -0.05951(19) -0.05567(18) 0.84306(14) 0.0421(5) Uani 1 1 d .
C8 C 0.12606(19) 0.04466(17) 0.88649(15) 0.0435(6) Uani 1 1 d .
H8 H 0.1399 0.1181 0.9163 0.052 Uiso 1 1 calc R
C7 C 0.0855(2) -0.14021(18) 0.95175(15) 0.0473(6) Uani 1 1 d .
C15 C 0.3396(2) 0.1119(2) 0.74957(18) 0.0572(7) Uani 1 1 d .
H15 H 0.3900 0.1693 0.7446 0.069 Uiso 1 1 calc R
C020 C -0.1445(2) -0.0215(2) 0.64112(17) 0.0646(7) Uani 1 1 d .
H02A H -0.0651 -0.0206 0.6634 0.097 Uiso 1 1 calc R
H02B H -0.1636 0.0305 0.5933 0.097 Uiso 1 1 calc R
H02C H -0.1678 -0.0969 0.6219 0.097 Uiso 1 1 calc R
C20 C -0.16535(19) 0.13272(18) 0.74632(17) 0.0559(7) Uani 1 1 d .
H20A H -0.1771 0.1851 0.6977 0.067 Uiso 1 1 calc R
H20B H -0.2116 0.1578 0.7852 0.067 Uiso 1 1 calc R
C11 C -0.0781(2) -0.25478(18) 0.89717(17) 0.0598(7) Uani 1 1 d .
H11A H -0.0666 -0.3030 0.8501 0.072 Uiso 1 1 calc R
H11B H -0.1575 -0.2419 0.8905 0.072 Uiso 1 1 calc R
C16 C 0.2544(2) -0.06594(19) 0.70393(17) 0.0531(6) Uani 1 1 d .
H16 H 0.2470 -0.1298 0.6684 0.064 Uiso 1 1 calc R
C5 C 0.2619(2) -0.0552(2) 1.01616(17) 0.0602(7) Uani 1 1 d .
C12 C -0.0293(2) -0.3095(2) 0.98389(19) 0.0715(8) Uani 1 1 d .
H12A H -0.0324 -0.3918 0.9788 0.086 Uiso 1 1 calc R
H12B H -0.0709 -0.2864 1.0265 0.086 Uiso 1 1 calc R
C4 C 0.3379(2) 0.0424(2) 1.03969(17) 0.0627(7) Uani 1 1 d .
C18 C 0.3964(2) -0.0843(3) 0.5872(2) 0.0894(10) Uani 1 1 d .
H18A H 0.4477 -0.0758 0.5498 0.134 Uiso 1 1 calc R
H18B H 0.3225 -0.0967 0.5529 0.134 Uiso 1 1 calc R
H18C H 0.4183 -0.1482 0.6250 0.134 Uiso 1 1 calc R
C028 C -0.3296(2) 0.0142(2) 0.6771(2) 0.0823(9) Uani 1 1 d .
H02D H -0.3481 0.0660 0.6291 0.123 Uiso 1 1 calc R
H02E H -0.3664 0.0375 0.7218 0.123 Uiso 1 1 calc R
H02F H -0.3535 -0.0612 0.6580 0.123 Uiso 1 1 calc R
C3 C 0.4438(3) 0.0445(4) 1.0846(2) 0.0983(11) Uani 1 1 d .
H3 H 0.4872 -0.0185 1.1057 0.118 Uiso 1 1 calc R
C1 C 0.3908(3) 0.2199(3) 1.0551(2) 0.0945(11) Uani 1 1 d .
H1 H 0.3902 0.2989 1.0515 0.113 Uiso 1 1 calc R
C2 C 0.4780(3) 0.1584(4) 1.0942(3) 0.1170(14) Uani 1 1 d .
H2 H 0.5478 0.1854 1.1223 0.140 Uiso 1 1 calc R

loop_
_atom_site_aniso_label
_atom_site_aniso_U_11
_atom_site_aniso_U_22
_atom_site_aniso_U_33
_atom_site_aniso_U_23
_atom_site_aniso_U_13
_atom_site_aniso_U_12
S1 0.1019(6) 0.0531(4) 0.0505(4) 0.0144(3) 0.0201(4) 0.0180(4)
O3 0.0673(12) 0.0411(9) 0.0626(12) 0.0074(8) 0.0150(10) 0.0010(8)
O4 0.0599(12) 0.0813(13) 0.0759(14) -0.0026(11) 0.0303(11) -0.0109(9)
N1 0.0639(14) 0.0385(10) 0.0427(12) 0.0059(9) 0.0177(11) -0.0005(9)
O1 0.0740(13) 0.0773(13) 0.0644(13) -0.0170(11) 0.0006(11) -0.0061(11)
O2 0.0957(16) 0.0832(13) 0.0779(16) 0.0203(12) -0.0123(12) 0.0224(11)
C13 0.0418(13) 0.0411(12) 0.0402(14) 0.0034(11) 0.0039(11) -0.0003(10)
C008 0.0546(16) 0.0421(13) 0.0410(14) 0.0009(11) 0.0145(12) 0.0083(11)
C17 0.0530(16) 0.0497(14) 0.0530(16) -0.0038(12) 0.0178(13) -0.0126(11)
C14 0.0530(16) 0.0427(13) 0.0537(17) -0.0014(12) 0.0059(13) -0.0054(11)
C9 0.0494(14) 0.0400(12) 0.0354(13) -0.0014(10) 0.0117(11) 0.0004(11)
C19 0.0521(16) 0.0561(14) 0.0498(16) 0.0008(12) 0.0184(13) -0.0034(11)
C013 0.0409(14) 0.0615(15) 0.0482(16) 0.0050(13) 0.0096(12) -0.0017(12)
C014 0.0469(15) 0.0554(14) 0.0498(16) 0.0003(12) 0.0062(13) 0.0027(11)
C6 0.0553(16) 0.0499(13) 0.0335(13) -0.0012(11) 0.0086(12) 0.0086(12)
C10 0.0488(15) 0.0436(13) 0.0368(13) 0.0006(11) 0.0155(12) 0.0041(11)
C8 0.0531(15) 0.0373(11) 0.0375(13) -0.0023(10) 0.0045(12) 0.0018(10)
C7 0.0655(17) 0.0441(13) 0.0341(13) 0.0011(11) 0.0153(13) 0.0121(12)
C15 0.0531(17) 0.0531(14) 0.0652(19) 0.0059(14) 0.0124(14) -0.0129(12)
C020 0.081(2) 0.0656(16) 0.0465(16) 0.0028(13) 0.0118(15) 0.0004(14)
C20 0.0548(17) 0.0530(14) 0.0569(17) 0.0014(13) 0.0061(14) 0.0119(12)
C11 0.080(2) 0.0481(14) 0.0586(18) 0.0060(13) 0.0315(16) -0.0056(13)
C16 0.0588(17) 0.0505(14) 0.0516(16) -0.0074(12) 0.0159(14) -0.0101(12)
C5 0.0685(19) 0.0720(18) 0.0385(15) 0.0022(14) 0.0082(14) 0.0162(15)
C12 0.101(2) 0.0541(15) 0.069(2) 0.0127(15) 0.0399(18) 0.0057(15)
C4 0.0632(19) 0.083(2) 0.0393(15) -0.0078(14) 0.0067(14) 0.0065(16)
C18 0.077(2) 0.126(3) 0.075(2) -0.030(2) 0.0367(19) -0.0252(18)
C028 0.0565(19) 0.091(2) 0.089(2) -0.0004(18) -0.0049(17) 0.0010(15)
C3 0.069(2) 0.131(3) 0.083(3) -0.008(2) -0.007(2) 0.011(2)
C1 0.092(3) 0.106(2) 0.081(3) -0.032(2) 0.009(2) -0.037(2)
C2 0.077(3) 0.165(4) 0.099(3) -0.032(3) -0.001(2) -0.026(3)

loop_
_atom_type_symbol
_atom_type_description
_atom_type_scat_dispersion_real
_atom_type_scat_dispersion_imag
_atom_type_scat_source
C C 0.0033 0.0016 'International Tables Vol C Tables 4.2.6.8 and 6.1.1.4'
H H 0.0000 0.0000 'International Tables Vol C Tables 4.2.6.8 and 6.1.1.4'
N N 0.0061 0.0033 'International Tables Vol C Tables 4.2.6.8 and 6.1.1.4'
O O 0.0106 0.0060 'International Tables Vol C Tables 4.2.6.8 and 6.1.1.4'
S S 0.1246 0.1234 'International Tables Vol C Tables 4.2.6.8 and 6.1.1.4'

loop_
_geom_angle_atom_site_label_1
_geom_angle_atom_site_label_2
_geom_angle_atom_site_label_3
_geom_angle
C7 S1 C12 92.00(12)
C013 O4 C18 117.69(19)
C7 N1 C10 120.66(18)
C7 N1 C11 115.78(18)
C10 N1 C11 123.5(2)
C1 O1 C4 105.9(3)
C17 C13 C14 116.8(2)
C17 C13 C8 120.20(19)
C14 C13 C8 123.0(2)
O3 C008 C9 120.9(2)
O3 C008 C20 121.1(2)
C9 C008 C20 118.0(2)
C13 C17 C16 122.5(2)
C15 C14 C13 121.4(2)
C10 C9 C008 119.7(2)
C10 C9 C8 122.97(19)
C008 C9 C8 117.30(18)
C10 C19 C014 114.02(18)
C15 C013 O4 116.7(2)
C15 C013 C16 119.2(2)
O4 C013 C16 124.1(2)
C20 C014 C028 109.81(19)
C20 C014 C020 110.6(2)
C028 C014 C020 109.5(2)
C20 C014 C19 108.1(2)
C028 C014 C19 108.9(2)
C020 C014 C19 109.93(19)
C7 C6 C5 117.4(2)
C7 C6 C8 119.4(2)
C5 C6 C8 122.8(2)
C9 C10 N1 120.2(2)
C9 C10 C19 123.4(2)
N1 C10 C19 116.39(19)
C9 C8 C13 110.28(18)
C9 C8 C6 110.59(18)
C13 C8 C6 110.94(17)
C6 C7 N1 123.6(2)
C6 C7 S1 125.3(2)
N1 C7 S1 111.15(17)
C013 C15 C14 120.5(2)
C008 C20 C014 113.96(18)
N1 C11 C12 105.7(2)
C17 C16 C013 119.6(2)
O2 C5 C6 121.0(2)
O2 C5 C4 114.6(2)
C6 C5 C4 124.4(2)
C11 C12 S1 106.81(17)
C3 C4 O1 109.0(3)
C3 C4 C5 129.5(3)
O1 C4 C5 121.3(2)
C4 C3 C2 108.0(3)
C2 C1 O1 110.9(3)
C1 C2 C3 106.2(3)

loop_
_geom_bond_atom_site_label_1
_geom_bond_atom_site_label_2
_geom_bond_distance
S1 C7 1.745(2)
S1 C12 1.803(3)
O3 C008 1.233(2)
O4 C013 1.374(3)
O4 C18 1.418(3)
N1 C7 1.375(3)
N1 C10 1.386(3)
N1 C11 1.473(3)
O1 C1 1.364(3)
O1 C4 1.369(3)
O2 C5 1.245(3)
C13 C17 1.380(3)
C13 C14 1.388(3)
C13 C8 1.526(3)
C008 C9 1.454(3)
C008 C20 1.503(3)
C17 C16 1.380(3)
C14 C15 1.383(3)
C9 C10 1.357(3)
C9 C8 1.512(3)
C19 C10 1.494(3)
C19 C014 1.531(3)
C013 C15 1.373(3)
C013 C16 1.381(3)
C014 C20 1.522(3)
C014 C028 1.528(3)
C014 C020 1.531(3)
C6 C7 1.361(3)
C6 C5 1.445(3)
C6 C8 1.534(3)
C11 C12 1.512(3)
C5 C4 1.473(4)
C4 C3 1.337(4)
C3 C2 1.400(4)
C1 C2 1.325(4)
